data_7157340
loop_
_publ_author_name
'Chandrasekhar, Attoor'
'Sankararaman, Sethuraman'

_publ_section_title
;
 Synthesis of indolo- and pyrrolo[1,2-a]quinoxalinones through a
 palladium-catalyzed oxidative carbonylation of the C<sub>2</sub> position
 of indole.
;
_journal_issue 8
_journal_name_full 'Organic &amp; biomolecular chemistry'
_journal_page_first 1612
_journal_page_last 1622
_journal_paper_doi 10.1039/c9ob02703c
_journal_volume 18
_journal_year 2020
_chemical_formula_moiety ' C16 H12 N2 O'
_chemical_formula_sum 'C16 H12 N2 O'
_chemical_formula_weight 248.28
_space_group_crystal_system monoclinic
_space_group_IT_number 14
_space_group_name_Hall '-P 2yn'
_space_group_name_H-M_alt 'P 1 21/n 1'
_atom_sites_solution_hydrogens geom
_audit_creation_method SHELXL-2014/7
_audit_update_record
;
2019-12-14 deposited with the CCDC.	2020-02-03 downloaded from the CCDC.
;
_cell_angle_alpha 90
_cell_angle_beta 96.16(3)
_cell_angle_gamma 90
_cell_formula_units_Z 4
_cell_length_a 7.480(6)
_cell_length_b 10.122(7)
_cell_length_c 15.888(11)
_cell_measurement_reflns_used 9982
_cell_measurement_temperature 293(2)
_cell_measurement_theta_max 30.879
_cell_measurement_theta_min 3.144
_cell_volume 1196.0(15)
_computing_cell_refinement 'APEX3/SAINT (Bruker, 2016)'
_computing_data_collection 'APEX3(Bruker, 2016)'
_computing_data_reduction 'SAINT/XPREP (Bruker, 2016)'
_computing_molecular_graphics 'ORTEP3 (Farrugia, 1997) and Mercury (Bruno et al., 2002)'
_computing_publication_material 'SHELXL-2014/7 (Sheldrick, 2014)'
_computing_structure_refinement 'SHELXL-2014/7 (Sheldrick, 2014)'
_computing_structure_solution 'SHELXT-2014/5 (Sheldrick, 2014)'
_diffrn_ambient_temperature 293(2)
_diffrn_measured_fraction_theta_full 0.995
_diffrn_measured_fraction_theta_max 0.995
_diffrn_measurement_device_type 'Bruker axs kappa apex3 CMOS Diffractometer'
_diffrn_measurement_method '\w and \f scan'
_diffrn_radiation_monochromator graphite
_diffrn_radiation_source 'fine-focus sealed tube'
_diffrn_radiation_type MoK\a
_diffrn_radiation_wavelength 0.71073
_diffrn_reflns_av_R_equivalents 0.0334
_diffrn_reflns_av_unetI/netI 0.0193
_diffrn_reflns_Laue_measured_fraction_full 0.995
_diffrn_reflns_Laue_measured_fraction_max 0.995
_diffrn_reflns_limit_h_max 8
_diffrn_reflns_limit_h_min -8
_diffrn_reflns_limit_k_max 12
_diffrn_reflns_limit_k_min -12
_diffrn_reflns_limit_l_max 18
_diffrn_reflns_limit_l_min -18
_diffrn_reflns_number 18307
_diffrn_reflns_point_group_measured_fraction_full 0.995
_diffrn_reflns_point_group_measured_fraction_max 0.995
_diffrn_reflns_theta_full 24.999
_diffrn_reflns_theta_max 24.999
_diffrn_reflns_theta_min 3.150
_exptl_absorpt_coefficient_mu 0.088
_exptl_absorpt_correction_T_max 0.7462
_exptl_absorpt_correction_T_min 0.6786
_exptl_absorpt_correction_type multi-scan
_exptl_absorpt_process_details 'SADABS(BRUKER 2016)'
_exptl_crystal_colour COLOURLESS
_exptl_crystal_density_diffrn 1.379
_exptl_crystal_description BLOCK
_exptl_crystal_F_000 520
_exptl_crystal_size_max 0.150
_exptl_crystal_size_mid 0.150
_exptl_crystal_size_min 0.100
_refine_diff_density_max 0.159
_refine_diff_density_min -0.145
_refine_diff_density_rms 0.039
_refine_ls_extinction_method none
_refine_ls_goodness_of_fit_ref 1.068
_refine_ls_hydrogen_treatment constr
_refine_ls_matrix_type full
_refine_ls_number_parameters 173
_refine_ls_number_reflns 2094
_refine_ls_number_restraints 0
_refine_ls_restrained_S_all 1.068
_refine_ls_R_factor_all 0.0555
_refine_ls_R_factor_gt 0.0422
_refine_ls_shift/su_max 0.000
_refine_ls_shift/su_mean 0.000
_refine_ls_structure_factor_coef Fsqd
_refine_ls_weighting_details 'w=1/[\s^2^(Fo^2^)+(0.0571P)^2^+0.3338P] where P=(Fo^2^+2Fc^2^)/3'
_refine_ls_weighting_scheme calc
_refine_ls_wR_factor_gt 0.1050
_refine_ls_wR_factor_ref 0.1197
_reflns_Friedel_coverage 0.000
_reflns_number_gt 1668
_reflns_number_total 2094
_reflns_threshold_expression 'I > 2\s(I)'
_cod_data_source_file c9ob02703c2.cif
_cod_data_source_block 1328B
_cod_depositor_comments 'Adding full bibliography for 7157339--7157341.cif.'
_cod_original_sg_symbol_H-M 'P 21/n'
_cod_database_code 7157340
_shelx_shelxl_version_number 2014/7
_shelx_space_group_comment
;
The symmetry employed for this shelxl refinement is uniquely defined
by the following loop, which should always be used as a source of
symmetry information in preference to the above space-group names.
They are only intended as comments.
;
_shelx_estimated_absorpt_t_min 0.987
_shelx_estimated_absorpt_t_max 0.991

loop_
_space_group_symop_operation_xyz
'x, y, z'
'-x+1/2, y+1/2, -z+1/2'
'-x, -y, -z'
'x-1/2, -y-1/2, z-1/2'

loop_
_atom_site_label
_atom_site_type_symbol
_atom_site_fract_x
_atom_site_fract_y
_atom_site_fract_z
_atom_site_U_iso_or_equiv
_atom_site_adp_type
_atom_site_occupancy
_atom_site_site_symmetry_order
_atom_site_calc_flag
_atom_site_refinement_flags_posn
_atom_site_refinement_flags_adp
C1 C 0.69434(18) 0.49080(16) 0.59463(9) 0.0396(4) Uani 1 1 d . .
C2 C 0.6546(2) 0.5489(2) 0.66992(10) 0.0529(5) Uani 1 1 d . .
H2 H 0.6613 0.6399 0.6775 0.063 Uiso 1 1 calc R U
C3 C 0.6054(2) 0.4675(2) 0.73237(12) 0.0622(5) Uani 1 1 d . .
H3 H 0.5793 0.5048 0.7831 0.075 Uiso 1 1 calc R U
C4 C 0.5930(2) 0.3312(2) 0.72278(13) 0.0631(6) Uani 1 1 d . .
H4 H 0.5566 0.2795 0.7662 0.076 Uiso 1 1 calc R U
C5 C 0.6339(2) 0.2734(2) 0.64996(13) 0.0595(5) Uani 1 1 d . .
H5 H 0.6268 0.1822 0.6436 0.071 Uiso 1 1 calc R U
C6 C 0.6866(2) 0.35226(17) 0.58471(11) 0.0463(4) Uani 1 1 d . .
C7 C 0.7358(2) 0.32217(17) 0.50348(11) 0.0520(5) Uani 1 1 d . .
H7 H 0.7432 0.2383 0.4802 0.062 Uiso 1 1 calc R U
C8 C 0.7702(2) 0.43779(15) 0.46593(10) 0.0421(4) Uani 1 1 d . .
C9 C 0.8234(2) 0.45862(18) 0.38165(10) 0.0472(4) Uani 1 1 d . .
C10 C 0.8950(3) 0.6097(2) 0.27261(11) 0.0632(5) Uani 1 1 d . .
H10A H 0.9107 0.5267 0.2451 0.095 Uiso 1 1 calc R U
H10B H 1.0056 0.6586 0.2764 0.095 Uiso 1 1 calc R U
H10C H 0.8021 0.6594 0.2404 0.095 Uiso 1 1 calc R U
C11 C 0.81429(19) 0.69359(16) 0.41006(9) 0.0419(4) Uani 1 1 d . .
C12 C 0.8302(3) 0.82174(19) 0.38111(12) 0.0585(5) Uani 1 1 d . .
H12 H 0.8608 0.8355 0.3266 0.070 Uiso 1 1 calc R U
C13 C 0.8021(3) 0.9282(2) 0.43076(13) 0.0746(7) Uani 1 1 d . .
H13 H 0.8147 1.0134 0.4103 0.089 Uiso 1 1 calc R U
C14 C 0.7553(4) 0.90921(19) 0.51073(14) 0.0798(7) Uani 1 1 d . .
H14 H 0.7360 0.9816 0.5447 0.096 Uiso 1 1 calc R U
C15 C 0.7366(3) 0.78290(18) 0.54110(11) 0.0613(5) Uani 1 1 d . .
H15 H 0.7040 0.7709 0.5954 0.074 Uiso 1 1 calc R U
C16 C 0.7656(2) 0.67403(15) 0.49211(10) 0.0404(4) Uani 1 1 d . .
N1 N 0.74606(15) 0.54334(12) 0.51972(8) 0.0377(3) Uani 1 1 d . .
N2 N 0.84412(17) 0.58608(14) 0.35773(8) 0.0457(4) Uani 1 1 d . .
O1 O 0.84618(19) 0.36414(14) 0.33545(8) 0.0690(4) Uani 1 1 d . .

loop_
_atom_site_aniso_label
_atom_site_aniso_U_11
_atom_site_aniso_U_22
_atom_site_aniso_U_33
_atom_site_aniso_U_23
_atom_site_aniso_U_13
_atom_site_aniso_U_12
C1 0.0304(8) 0.0465(9) 0.0410(8) 0.0029(7) 0.0001(6) 0.0008(6)
C2 0.0555(10) 0.0562(11) 0.0486(10) -0.0001(8) 0.0131(8) 0.0055(8)
C3 0.0538(11) 0.0822(15) 0.0531(11) 0.0081(10) 0.0173(8) 0.0080(10)
C4 0.0436(10) 0.0794(15) 0.0666(13) 0.0253(11) 0.0081(8) -0.0031(9)
C5 0.0521(11) 0.0538(11) 0.0711(13) 0.0148(10) -0.0009(9) -0.0063(8)
C6 0.0382(8) 0.0458(10) 0.0532(10) 0.0039(7) -0.0027(7) -0.0009(7)
C7 0.0587(10) 0.0374(9) 0.0576(11) -0.0073(8) -0.0036(8) 0.0017(8)
C8 0.0394(8) 0.0430(9) 0.0421(9) -0.0076(7) -0.0039(6) 0.0049(7)
C9 0.0416(9) 0.0552(11) 0.0431(9) -0.0093(8) -0.0025(7) 0.0082(7)
C10 0.0596(11) 0.0896(15) 0.0417(10) 0.0023(10) 0.0110(8) 0.0058(10)
C11 0.0347(8) 0.0492(10) 0.0399(8) -0.0012(7) -0.0036(6) -0.0019(7)
C12 0.0672(12) 0.0581(12) 0.0489(10) 0.0074(9) -0.0004(8) -0.0127(9)
C13 0.1133(18) 0.0467(12) 0.0606(13) 0.0060(10) -0.0050(12) -0.0150(11)
C14 0.135(2) 0.0399(11) 0.0618(13) -0.0092(9) 0.0004(13) -0.0012(12)
C15 0.0949(15) 0.0443(10) 0.0438(10) -0.0054(8) 0.0034(9) 0.0007(9)
C16 0.0388(8) 0.0403(9) 0.0402(8) -0.0011(7) -0.0046(6) -0.0020(6)
N1 0.0368(7) 0.0378(7) 0.0375(7) -0.0033(5) 0.0001(5) 0.0012(5)
N2 0.0413(7) 0.0574(9) 0.0383(7) -0.0021(6) 0.0030(5) 0.0028(6)
O1 0.0864(10) 0.0649(9) 0.0561(8) -0.0206(7) 0.0088(7) 0.0146(7)

loop_
_atom_type_symbol
_atom_type_description
_atom_type_scat_dispersion_real
_atom_type_scat_dispersion_imag
_atom_type_scat_source
C C 0.0033 0.0016 'International Tables Vol C Tables 4.2.6.8 and 6.1.1.4'
H H 0.0000 0.0000 'International Tables Vol C Tables 4.2.6.8 and 6.1.1.4'
N N 0.0061 0.0033 'International Tables Vol C Tables 4.2.6.8 and 6.1.1.4'
O O 0.0106 0.0060 'International Tables Vol C Tables 4.2.6.8 and 6.1.1.4'

loop_
_geom_angle_atom_site_label_1
_geom_angle_atom_site_label_2
_geom_angle_atom_site_label_3
_geom_angle
C2 C1 N1 132.51(16)
C2 C1 C6 120.32(15)
N1 C1 C6 107.17(13)
C3 C2 C1 117.83(19)
C3 C2 H2 121.1
C1 C2 H2 121.1
C2 C3 C4 122.51(19)
C2 C3 H3 118.7
C4 C3 H3 118.7
C5 C4 C3 120.11(18)
C5 C4 H4 119.9
C3 C4 H4 119.9
C4 C5 C6 119.49(19)
C4 C5 H5 120.3
C6 C5 H5 120.3
C5 C6 C1 119.71(17)
C5 C6 C7 132.55(18)
C1 C6 C7 107.73(14)
C8 C7 C6 107.30(15)
C8 C7 H7 126.4
C6 C7 H7 126.4
C7 C8 N1 110.51(15)
C7 C8 C9 128.08(15)
N1 C8 C9 121.40(15)
O1 C9 N2 123.01(17)
O1 C9 C8 120.47(17)
N2 C9 C8 116.52(14)
N2 C10 H10A 109.5
N2 C10 H10B 109.5
H10A C10 H10B 109.5
N2 C10 H10C 109.5
H10A C10 H10C 109.5
H10B C10 H10C 109.5
C12 C11 N2 120.33(16)
C12 C11 C16 118.69(16)
N2 C11 C16 120.98(15)
C13 C12 C11 121.54(18)
C13 C12 H12 119.2
C11 C12 H12 119.2
C12 C13 C14 119.79(19)
C12 C13 H13 120.1
C14 C13 H13 120.1
C13 C14 C15 120.08(19)
C13 C14 H14 120.0
C15 C14 H14 120.0
C14 C15 C16 121.01(19)
C14 C15 H15 119.5
C16 C15 H15 119.5
C15 C16 C11 118.89(16)
C15 C16 N1 123.20(16)
C11 C16 N1 117.91(14)
C8 N1 C1 107.29(13)
C8 N1 C16 120.39(14)
C1 N1 C16 132.23(13)
C9 N2 C11 122.75(15)
C9 N2 C10 117.56(15)
C11 N2 C10 119.66(15)

loop_
_geom_bond_atom_site_label_1
_geom_bond_atom_site_label_2
_geom_bond_distance
C1 C2 1.393(2)
C1 N1 1.396(2)
C1 C6 1.412(3)
C2 C3 1.370(3)
C2 H2 0.9300
C3 C4 1.389(3)
C3 H3 0.9300
C4 C5 1.360(3)
C4 H4 0.9300
C5 C6 1.398(3)
C5 H5 0.9300
C6 C7 1.413(3)
C7 C8 1.351(2)
C7 H7 0.9300
C8 N1 1.392(2)
C8 C9 1.453(3)
C9 O1 1.229(2)
C9 N2 1.359(2)
C10 N2 1.463(2)
C10 H10A 0.9600
C10 H10B 0.9600
C10 H10C 0.9600
C11 C12 1.386(3)
C11 N2 1.402(2)
C11 C16 1.405(2)
C12 C13 1.365(3)
C12 H12 0.9300
C13 C14 1.367(3)
C13 H13 0.9300
C14 C15 1.379(3)
C14 H14 0.9300
C15 C16 1.380(2)
C15 H15 0.9300
C16 N1 1.406(2)

loop_
_geom_hbond_atom_site_label_D
_geom_hbond_atom_site_label_H
_geom_hbond_atom_site_label_A
_geom_hbond_distance_DH
_geom_hbond_distance_HA
_geom_hbond_distance_DA
_geom_hbond_angle_DHA
_geom_hbond_site_symmetry_A
C10 H10C O1 0.96 2.59 3.488(3) 156.6 2_655

loop_
_geom_torsion_atom_site_label_1
_geom_torsion_atom_site_label_2
_geom_torsion_atom_site_label_3
_geom_torsion_atom_site_label_4
_geom_torsion
N1 C1 C2 C3 179.37(15)
C6 C1 C2 C3 -1.1(2)
C1 C2 C3 C4 -0.4(3)
C2 C3 C4 C5 1.4(3)
C3 C4 C5 C6 -0.7(3)
C4 C5 C6 C1 -0.9(2)
C4 C5 C6 C7 -179.76(17)
C2 C1 C6 C5 1.8(2)
N1 C1 C6 C5 -178.58(14)
C2 C1 C6 C7 -179.08(14)
N1 C1 C6 C7 0.55(17)
C5 C6 C7 C8 178.48(17)
C1 C6 C7 C8 -0.49(18)
C6 C7 C8 N1 0.25(18)
C6 C7 C8 C9 -179.14(15)
C7 C8 C9 O1 -1.6(3)
N1 C8 C9 O1 179.11(14)
C7 C8 C9 N2 177.85(15)
N1 C8 C9 N2 -1.5(2)
N2 C11 C12 C13 -179.94(17)
C16 C11 C12 C13 0.9(3)
C11 C12 C13 C14 -0.7(3)
C12 C13 C14 C15 0.0(4)
C13 C14 C15 C16 0.4(4)
C14 C15 C16 C11 -0.2(3)
C14 C15 C16 N1 -179.17(18)
C12 C11 C16 C15 -0.5(2)
N2 C11 C16 C15 -179.63(15)
C12 C11 C16 N1 178.59(14)
N2 C11 C16 N1 -0.6(2)
C7 C8 N1 C1 0.10(17)
C9 C8 N1 C1 179.53(13)
C7 C8 N1 C16 -176.73(13)
C9 C8 N1 C16 2.7(2)
C2 C1 N1 C8 179.16(16)
C6 C1 N1 C8 -0.40(15)
C2 C1 N1 C16 -4.5(3)
C6 C1 N1 C16 175.91(14)
C15 C16 N1 C8 177.38(15)
C11 C16 N1 C8 -1.6(2)
C15 C16 N1 C1 1.5(3)
C11 C16 N1 C1 -177.54(14)
O1 C9 N2 C11 178.62(14)
C8 C9 N2 C11 -0.8(2)
O1 C9 N2 C10 0.3(2)
C8 C9 N2 C10 -179.07(13)
C12 C11 N2 C9 -177.33(15)
C16 C11 N2 C9 1.8(2)
C12 C11 N2 C10 0.9(2)
C16 C11 N2 C10 -179.92(14)
